data_4310827
loop_
_publ_author_name
'Zhaofu Fei'
'Nermin Biricik'
'Dongbin Zhao'
'Rosario Scopelliti'
'Paul J. Dyson'

_publ_contact_author_address
;
Institut de Chimie Mol\'eculaire et Biologique
\'Ecole Polytechnique F\'ed\'erale de Lausanne
1015 Lausanne
Switzerland
;
_publ_contact_author_email paul.dyson@epfl.ch
_publ_contact_author_fax '+41 21 693 9885'
_publ_contact_author_name 'Paul J. Dyson'
_publ_contact_author_phone '+41 21 693 9854'
_publ_section_title
;
 Transformation between Diphosphinoamines and Iminobiphosphines: a
 Reversible PNP \\leftarrow\\rightarrow NP-P Rearrangement Triggered by
 Protonation/Deprotonation
;
_journal_name_full 'Inorganic Chemistry'
_journal_page_first 2228
_journal_page_last 2230
_journal_paper_doi 10.1021/ic049850w
_journal_volume 43
_journal_year 2004
_chemical_formula_moiety 'C29 H25 N2 P2, B F4'
_chemical_formula_sum 'C29 H25 B F4 N2 P2'
_chemical_formula_weight 550.26
_chemical_name_systematic
; 
 ? 
;
_space_group_IT_number 2
_symmetry_cell_setting triclinic
_symmetry_space_group_name_Hall '-P 1'
_symmetry_space_group_name_H-M 'P -1'
_atom_sites_solution_hydrogens geom
_atom_sites_solution_primary direct
_atom_sites_solution_secondary difmap
_audit_creation_method SHELXL-97
_cell_angle_alpha 96.71(5)
_cell_angle_beta 102.60(4)
_cell_angle_gamma 102.69(4)
_cell_formula_units_Z 2
_cell_length_a 9.893(4)
_cell_length_b 11.133(7)
_cell_length_c 12.673(6)
_cell_measurement_reflns_used 753
_cell_measurement_temperature 140(2)
_cell_measurement_theta_max 16.92115
_cell_measurement_theta_min 1.67535
_cell_volume 1308.8(12)
_computing_cell_refinement 'Oxford Diffraction CrysAlis RED'
_computing_data_collection 'marresearch mar345'
_computing_data_reduction 'Oxford Diffraction CrysAlis RED'
_computing_molecular_graphics 'Bruker SHELXTL'
_computing_publication_material 'Bruker SHELXTL'
_computing_structure_refinement 'SHELXL-97 (Sheldrick, 1997)'
_computing_structure_solution 'SHELXS-97 (Sheldrick, 1990)'
_diffrn_ambient_temperature 140(2)
_diffrn_measured_fraction_theta_full 0.937
_diffrn_measured_fraction_theta_max 0.937
_diffrn_measurement_device_type 'marresearch mar345 IPDS'
_diffrn_measurement_method '60 images with deltaphi = 3 deg. and exp. time = 180 sec.'
_diffrn_radiation_monochromator graphite
_diffrn_radiation_source 'fine-focus sealed tube'
_diffrn_radiation_type MoK\a
_diffrn_radiation_wavelength 0.71070
_diffrn_reflns_av_R_equivalents 0.0478
_diffrn_reflns_av_sigmaI/netI 0.0621
_diffrn_reflns_limit_h_max 11
_diffrn_reflns_limit_h_min -11
_diffrn_reflns_limit_k_max 13
_diffrn_reflns_limit_k_min -13
_diffrn_reflns_limit_l_max 14
_diffrn_reflns_limit_l_min -15
_diffrn_reflns_number 8502
_diffrn_reflns_theta_full 25.02
_diffrn_reflns_theta_max 25.02
_diffrn_reflns_theta_min 3.13
_exptl_absorpt_coefficient_mu 0.217
_exptl_absorpt_correction_T_max 0.6170
_exptl_absorpt_correction_T_min 0.1440
_exptl_absorpt_correction_type refdelf
_exptl_absorpt_process_details
; 
(See: Walker, N. & Stuart, D. (1983) Acta Cryst. A39, 158-166) 
;
_exptl_crystal_colour colourless
_exptl_crystal_density_diffrn 1.396
_exptl_crystal_density_method 'not measured'
_exptl_crystal_description prismatic
_exptl_crystal_F_000 568
_exptl_crystal_size_max 0.13
_exptl_crystal_size_mid 0.11
_exptl_crystal_size_min 0.10
_refine_diff_density_max 0.311
_refine_diff_density_min -0.403
_refine_diff_density_rms 0.059
_refine_ls_extinction_coef 0.006(3)
_refine_ls_extinction_expression Fc^*^=kFc[1+0.001xFc^2^\l^3^/sin(2\q)]^-1/4^
_refine_ls_extinction_method SHELXL
_refine_ls_goodness_of_fit_ref 1.029
_refine_ls_hydrogen_treatment mixed
_refine_ls_matrix_type full
_refine_ls_number_parameters 344
_refine_ls_number_reflns 4327
_refine_ls_number_restraints 0
_refine_ls_restrained_S_all 1.029
_refine_ls_R_factor_all 0.0903
_refine_ls_R_factor_gt 0.0601
_refine_ls_shift/su_max 0.000
_refine_ls_shift/su_mean 0.000
_refine_ls_structure_factor_coef Fsqd
_refine_ls_weighting_details 'calc w=1/[\s^2^(Fo^2^)+(0.1073P)^2^+0.0000P] where P=(Fo^2^+2Fc^2^)/3'
_refine_ls_weighting_scheme calc
_refine_ls_wR_factor_gt 0.1687
_refine_ls_wR_factor_ref 0.1951
_reflns_number_gt 2553
_reflns_number_total 4327
_reflns_threshold_expression >2sigma(I)
_cod_data_source_file ic049850wsi20040216_044808_1.cif
_cod_data_source_block 8BF4(supplementary_structure)
_cod_depositor_comments
;
The following automatic conversions were performed:
'_symmetry_cell_setting' value 'Triclinic' changed to 'triclinic'
according to '/home/saulius/struct/CIF-dictionaries/cif_core.dic'
dictionary named 'cif_core.dic' version 2.4.1 from 2010-06-29.

Automatic conversion script
Id: cif_fix_enum 1527 2010-12-29 10:47:43Z saulius 
;
_cod_original_cell_volume 1308.9(12)
_cod_database_code 4310827

loop_
_symmetry_equiv_pos_as_xyz
'x, y, z'
'-x, -y, -z'

loop_
_atom_site_label
_atom_site_type_symbol
_atom_site_fract_x
_atom_site_fract_y
_atom_site_fract_z
_atom_site_U_iso_or_equiv
_atom_site_adp_type
_atom_site_occupancy
_atom_site_symmetry_multiplicity
_atom_site_calc_flag
_atom_site_refinement_flags
_atom_site_disorder_assembly
_atom_site_disorder_group
P1 P 0.10568(10) 0.11589(10) 0.29659(8) 0.0539(3) Uani 1 1 d . . .
P2 P 0.27187(11) 0.02677(10) 0.37396(9) 0.0569(3) Uani 1 1 d . . .
N1 N 0.1665(3) 0.2045(3) 0.2183(3) 0.0542(8) Uani 1 1 d . . .
N2 N 0.2328(3) 0.3845(3) 0.1525(3) 0.0535(8) Uani 1 1 d . . .
H2A H 0.3098 0.3598 0.1465 0.064 Uiso 1 1 calc R . .
C1 C 0.1343(4) 0.3097(4) 0.1930(3) 0.0521(9) Uani 1 1 d . . .
C2 C 0.0117(4) 0.3525(4) 0.2010(3) 0.0570(10) Uani 1 1 d . . .
H2B H -0.0611 0.3040 0.2277 0.068 Uiso 1 1 calc R . .
C3 C -0.0015(4) 0.4644(4) 0.1701(3) 0.0607(10) Uani 1 1 d . . .
H3 H -0.0838 0.4928 0.1759 0.073 Uiso 1 1 calc R . .
C4 C 0.1039(5) 0.5375(4) 0.1302(3) 0.0633(10) Uani 1 1 d . . .
H4 H 0.0949 0.6154 0.1100 0.076 Uiso 1 1 calc R . .
C5 C 0.2193(4) 0.4941(4) 0.1211(3) 0.0595(10) Uani 1 1 d . . .
H5 H 0.2911 0.5409 0.0924 0.071 Uiso 1 1 calc R . .
C6 C 0.0455(4) 0.1958(4) 0.4033(3) 0.0544(9) Uani 1 1 d . . .
C7 C 0.1390(4) 0.3030(4) 0.4729(3) 0.0574(9) Uani 1 1 d . . .
H7 H 0.2360 0.3272 0.4694 0.069 Uiso 1 1 calc R . .
C8 C 0.0901(5) 0.3732(4) 0.5463(3) 0.0630(10) Uani 1 1 d . . .
H8 H 0.1536 0.4458 0.5931 0.076 Uiso 1 1 calc R . .
C9 C -0.0507(5) 0.3385(4) 0.5522(4) 0.0631(10) Uani 1 1 d . . .
H9 H -0.0835 0.3879 0.6026 0.076 Uiso 1 1 calc R . .
C10 C -0.1444(4) 0.2324(4) 0.4850(3) 0.0581(9) Uani 1 1 d . . .
H10 H -0.2408 0.2083 0.4899 0.070 Uiso 1 1 calc R . .
C11 C -0.0962(4) 0.1613(4) 0.4105(3) 0.0570(9) Uani 1 1 d . . .
H11 H -0.1603 0.0887 0.3640 0.068 Uiso 1 1 calc R . .
C12 C -0.0393(4) -0.0152(4) 0.2218(3) 0.0521(9) Uani 1 1 d . . .
C13 C -0.0979(4) -0.0198(4) 0.1107(3) 0.0553(9) Uani 1 1 d . . .
H13 H -0.0644 0.0474 0.0755 0.066 Uiso 1 1 calc R . .
C14 C -0.2060(4) -0.1231(4) 0.0512(3) 0.0592(10) Uani 1 1 d . . .
H14 H -0.2466 -0.1262 -0.0246 0.071 Uiso 1 1 calc R . .
C15 C -0.2545(4) -0.2216(4) 0.1024(3) 0.0619(10) Uani 1 1 d . . .
H15 H -0.3283 -0.2918 0.0616 0.074 Uiso 1 1 calc R . .
C16 C -0.1955(4) -0.2179(4) 0.2132(3) 0.0601(10) Uani 1 1 d . . .
H16 H -0.2286 -0.2856 0.2479 0.072 Uiso 1 1 calc R . .
C17 C -0.0880(4) -0.1150(4) 0.2730(3) 0.0568(9) Uani 1 1 d . . .
H17 H -0.0475 -0.1123 0.3487 0.068 Uiso 1 1 calc R . .
C18 C 0.4066(4) 0.1672(4) 0.4527(3) 0.0545(9) Uani 1 1 d . . .
C19 C 0.4696(4) 0.2675(4) 0.4075(3) 0.0528(9) Uani 1 1 d . . .
H19 H 0.4476 0.2637 0.3302 0.063 Uiso 1 1 calc R . .
C20 C 0.5638(4) 0.3719(4) 0.4758(3) 0.0596(10) Uani 1 1 d . . .
H20 H 0.6068 0.4399 0.4453 0.072 Uiso 1 1 calc R . .
C21 C 0.5961(5) 0.3782(4) 0.5886(3) 0.0647(11) Uani 1 1 d . . .
H21 H 0.6604 0.4506 0.6351 0.078 Uiso 1 1 calc R . .
C22 C 0.5347(5) 0.2791(4) 0.6338(4) 0.0690(11) Uani 1 1 d . . .
H22 H 0.5575 0.2832 0.7112 0.083 Uiso 1 1 calc R . .
C23 C 0.4397(4) 0.1736(4) 0.5656(3) 0.0610(10) Uani 1 1 d . . .
H23 H 0.3973 0.1056 0.5965 0.073 Uiso 1 1 calc R . .
C24 C 0.3330(4) -0.0199(4) 0.2514(3) 0.0573(9) Uani 1 1 d . . .
C25 C 0.4725(4) 0.0265(4) 0.2435(3) 0.0603(10) Uani 1 1 d . . .
H25 H 0.5364 0.0920 0.2985 0.072 Uiso 1 1 calc R . .
C26 C 0.5189(5) -0.0221(4) 0.1560(4) 0.0690(11) Uani 1 1 d . . .
H26 H 0.6144 0.0103 0.1518 0.083 Uiso 1 1 calc R . .
C27 C 0.4271(5) -0.1176(4) 0.0744(4) 0.0659(11) Uani 1 1 d . . .
H27 H 0.4592 -0.1512 0.0148 0.079 Uiso 1 1 calc R . .
C28 C 0.2886(5) -0.1626(4) 0.0818(3) 0.0651(11) Uani 1 1 d . . .
H28 H 0.2244 -0.2266 0.0257 0.078 Uiso 1 1 calc R . .
C29 C 0.2416(5) -0.1161(4) 0.1694(3) 0.0609(10) Uani 1 1 d . . .
H29 H 0.1465 -0.1498 0.1738 0.073 Uiso 1 1 calc R . .
F1 F 0.4792(2) 0.3063(2) 0.1353(2) 0.0672(7) Uani 1 1 d . . .
F2 F 0.6564(3) 0.4304(3) 0.0806(2) 0.0939(10) Uani 1 1 d . . .
F3 F 0.7055(3) 0.3665(4) 0.2433(2) 0.1009(11) Uani 1 1 d . . .
F4 F 0.5726(4) 0.5039(3) 0.2216(3) 0.1171(13) Uani 1 1 d . . .
B1 B 0.6052(5) 0.4022(5) 0.1697(4) 0.0639(12) Uani 1 1 d . . .

loop_
_atom_site_aniso_label
_atom_site_aniso_U_11
_atom_site_aniso_U_22
_atom_site_aniso_U_33
_atom_site_aniso_U_23
_atom_site_aniso_U_13
_atom_site_aniso_U_12
P1 0.0549(6) 0.0560(6) 0.0518(6) 0.0089(4) 0.0176(4) 0.0121(4)
P2 0.0589(6) 0.0578(6) 0.0551(6) 0.0111(5) 0.0174(5) 0.0135(5)
N1 0.0547(17) 0.0552(18) 0.0553(18) 0.0112(14) 0.0200(15) 0.0121(14)
N2 0.0527(16) 0.0542(18) 0.0545(18) 0.0076(14) 0.0176(14) 0.0123(14)
C1 0.0530(19) 0.055(2) 0.0449(19) 0.0048(16) 0.0130(16) 0.0070(16)
C2 0.053(2) 0.065(2) 0.050(2) 0.0063(18) 0.0153(17) 0.0090(18)
C3 0.060(2) 0.060(2) 0.063(2) 0.0098(19) 0.0137(19) 0.0169(18)
C4 0.071(2) 0.058(2) 0.064(2) 0.0155(19) 0.019(2) 0.018(2)
C5 0.064(2) 0.059(2) 0.056(2) 0.0113(18) 0.0205(19) 0.0100(19)
C6 0.057(2) 0.054(2) 0.051(2) 0.0081(17) 0.0137(17) 0.0136(17)
C7 0.056(2) 0.062(2) 0.058(2) 0.0112(18) 0.0190(18) 0.0158(18)
C8 0.070(2) 0.061(2) 0.057(2) 0.0025(19) 0.018(2) 0.018(2)
C9 0.076(3) 0.066(2) 0.061(2) 0.015(2) 0.031(2) 0.031(2)
C10 0.059(2) 0.063(2) 0.057(2) 0.0155(19) 0.0224(18) 0.0162(18)
C11 0.056(2) 0.058(2) 0.057(2) 0.0114(18) 0.0176(18) 0.0108(17)
C12 0.0505(19) 0.057(2) 0.050(2) 0.0076(17) 0.0161(16) 0.0139(17)
C13 0.056(2) 0.056(2) 0.057(2) 0.0097(17) 0.0203(18) 0.0146(17)
C14 0.062(2) 0.064(2) 0.048(2) 0.0036(18) 0.0126(18) 0.0138(19)
C15 0.062(2) 0.061(2) 0.057(2) 0.0030(19) 0.0143(19) 0.0086(19)
C16 0.062(2) 0.055(2) 0.063(2) 0.0128(18) 0.0176(19) 0.0118(18)
C17 0.060(2) 0.060(2) 0.052(2) 0.0154(18) 0.0152(18) 0.0130(18)
C18 0.0529(19) 0.066(2) 0.049(2) 0.0121(17) 0.0165(16) 0.0204(18)
C19 0.0508(19) 0.059(2) 0.052(2) 0.0109(17) 0.0170(16) 0.0166(17)
C20 0.056(2) 0.057(2) 0.066(2) 0.0038(19) 0.0176(19) 0.0158(18)
C21 0.064(2) 0.064(2) 0.061(2) -0.001(2) 0.012(2) 0.014(2)
C22 0.075(3) 0.077(3) 0.054(2) 0.006(2) 0.015(2) 0.022(2)
C23 0.066(2) 0.061(2) 0.055(2) 0.0095(18) 0.0123(19) 0.0162(19)
C24 0.065(2) 0.056(2) 0.056(2) 0.0106(18) 0.0186(18) 0.0216(18)
C25 0.055(2) 0.064(2) 0.058(2) 0.0011(19) 0.0143(18) 0.0103(18)
C26 0.065(2) 0.074(3) 0.074(3) 0.012(2) 0.027(2) 0.021(2)
C27 0.073(3) 0.066(3) 0.065(3) 0.008(2) 0.027(2) 0.022(2)
C28 0.074(3) 0.063(2) 0.058(2) 0.007(2) 0.015(2) 0.021(2)
C29 0.064(2) 0.060(2) 0.061(2) 0.0084(19) 0.0202(19) 0.0168(18)
F1 0.0586(13) 0.0683(14) 0.0699(15) 0.0028(12) 0.0183(11) 0.0090(11)
F2 0.0733(16) 0.137(3) 0.0793(18) 0.0383(18) 0.0324(14) 0.0185(17)
F3 0.0618(15) 0.158(3) 0.0818(19) 0.039(2) 0.0146(14) 0.0200(18)
F4 0.104(2) 0.0761(19) 0.162(3) -0.025(2) 0.059(2) 0.0017(16)
B1 0.060(3) 0.071(3) 0.064(3) 0.012(2) 0.023(2) 0.016(2)

loop_
_atom_type_symbol
_atom_type_description
_atom_type_scat_dispersion_real
_atom_type_scat_dispersion_imag
_atom_type_scat_source
C C 0.0033 0.0016 'International Tables Vol C Tables 4.2.6.8 and 6.1.1.4'
H H 0.0000 0.0000 'International Tables Vol C Tables 4.2.6.8 and 6.1.1.4'
B B 0.0013 0.0007 'International Tables Vol C Tables 4.2.6.8 and 6.1.1.4'
N N 0.0061 0.0033 'International Tables Vol C Tables 4.2.6.8 and 6.1.1.4'
F F 0.0171 0.0103 'International Tables Vol C Tables 4.2.6.8 and 6.1.1.4'
P P 0.1023 0.0942 'International Tables Vol C Tables 4.2.6.8 and 6.1.1.4'

loop_
_geom_angle_atom_site_label_1
_geom_angle_atom_site_label_2
_geom_angle_atom_site_label_3
_geom_angle
_geom_angle_site_symmetry_1
_geom_angle_site_symmetry_3
_geom_angle_publ_flag
N1 P1 C12 112.58(18) . . ?
N1 P1 C6 113.91(18) . . ?
C12 P1 C6 107.97(18) . . ?
N1 P1 P2 109.67(13) . . ?
C12 P1 P2 103.35(14) . . ?
C6 P1 P2 108.78(14) . . ?
C18 P2 C24 106.30(18) . . ?
C18 P2 P1 99.06(14) . . ?
C24 P2 P1 98.64(14) . . ?
C1 N1 P1 129.0(3) . . ?
C5 N2 C1 124.1(3) . . ?
C5 N2 H2A 117.9 . . ?
C1 N2 H2A 117.9 . . ?
N1 C1 N2 115.0(3) . . ?
N1 C1 C2 128.8(4) . . ?
N2 C1 C2 116.2(4) . . ?
C3 C2 C1 119.7(4) . . ?
C3 C2 H2B 120.2 . . ?
C1 C2 H2B 120.2 . . ?
C2 C3 C4 121.4(4) . . ?
C2 C3 H3 119.3 . . ?
C4 C3 H3 119.3 . . ?
C5 C4 C3 118.2(4) . . ?
C5 C4 H4 120.9 . . ?
C3 C4 H4 120.9 . . ?
N2 C5 C4 120.4(4) . . ?
N2 C5 H5 119.8 . . ?
C4 C5 H5 119.8 . . ?
C11 C6 C7 119.1(4) . . ?
C11 C6 P1 121.4(3) . . ?
C7 C6 P1 119.1(3) . . ?
C8 C7 C6 119.9(4) . . ?
C8 C7 H7 120.0 . . ?
C6 C7 H7 120.0 . . ?
C7 C8 C9 120.4(4) . . ?
C7 C8 H8 119.8 . . ?
C9 C8 H8 119.8 . . ?
C8 C9 C10 120.5(4) . . ?
C8 C9 H9 119.8 . . ?
C10 C9 H9 119.8 . . ?
C9 C10 C11 119.5(4) . . ?
C9 C10 H10 120.2 . . ?
C11 C10 H10 120.2 . . ?
C10 C11 C6 120.5(4) . . ?
C10 C11 H11 119.7 . . ?
C6 C11 H11 119.7 . . ?
C13 C12 C17 119.8(4) . . ?
C13 C12 P1 119.5(3) . . ?
C17 C12 P1 120.6(3) . . ?
C12 C13 C14 119.9(4) . . ?
C12 C13 H13 120.1 . . ?
C14 C13 H13 120.1 . . ?
C15 C14 C13 120.1(4) . . ?
C15 C14 H14 120.0 . . ?
C13 C14 H14 120.0 . . ?
C14 C15 C16 120.3(4) . . ?
C14 C15 H15 119.9 . . ?
C16 C15 H15 119.9 . . ?
C17 C16 C15 119.9(4) . . ?
C17 C16 H16 120.0 . . ?
C15 C16 H16 120.0 . . ?
C16 C17 C12 120.0(4) . . ?
C16 C17 H17 120.0 . . ?
C12 C17 H17 120.0 . . ?
C23 C18 C19 119.7(4) . . ?
C23 C18 P2 115.3(3) . . ?
C19 C18 P2 124.9(3) . . ?
C20 C19 C18 119.7(4) . . ?
C20 C19 H19 120.1 . . ?
C18 C19 H19 120.1 . . ?
C19 C20 C21 120.4(4) . . ?
C19 C20 H20 119.8 . . ?
C21 C20 H20 119.8 . . ?
C22 C21 C20 120.1(4) . . ?
C22 C21 H21 119.9 . . ?
C20 C21 H21 119.9 . . ?
C21 C22 C23 119.8(4) . . ?
C21 C22 H22 120.1 . . ?
C23 C22 H22 120.1 . . ?
C18 C23 C22 120.2(4) . . ?
C18 C23 H23 119.9 . . ?
C22 C23 H23 119.9 . . ?
C25 C24 C29 118.5(4) . . ?
C25 C24 P2 122.4(3) . . ?
C29 C24 P2 118.7(3) . . ?
C26 C25 C24 120.5(4) . . ?
C26 C25 H25 119.8 . . ?
C24 C25 H25 119.8 . . ?
C25 C26 C27 120.7(4) . . ?
C25 C26 H26 119.6 . . ?
C27 C26 H26 119.6 . . ?
C28 C27 C26 118.7(4) . . ?
C28 C27 H27 120.7 . . ?
C26 C27 H27 120.7 . . ?
C27 C28 C29 121.1(4) . . ?
C27 C28 H28 119.4 . . ?
C29 C28 H28 119.4 . . ?
C28 C29 C24 120.5(4) . . ?
C28 C29 H29 119.8 . . ?
C24 C29 H29 119.8 . . ?
F3 B1 F2 110.1(4) . . ?
F3 B1 F4 108.6(4) . . ?
F2 B1 F4 111.1(5) . . ?
F3 B1 F1 110.0(4) . . ?
F2 B1 F1 109.8(4) . . ?
F4 B1 F1 107.3(4) . . ?

loop_
_geom_bond_atom_site_label_1
_geom_bond_atom_site_label_2
_geom_bond_distance
_geom_bond_site_symmetry_2
_geom_bond_publ_flag
P1 N1 1.597(3) . ?
P1 C12 1.803(4) . ?
P1 C6 1.811(4) . ?
P1 P2 2.2113(19) . ?
P2 C18 1.832(4) . ?
P2 C24 1.846(4) . ?
N1 C1 1.335(5) . ?
N2 C5 1.351(5) . ?
N2 C1 1.367(5) . ?
N2 H2A 0.8800 . ?
C1 C2 1.416(6) . ?
C2 C3 1.373(6) . ?
C2 H2B 0.9500 . ?
C3 C4 1.400(6) . ?
C3 H3 0.9500 . ?
C4 C5 1.355(6) . ?
C4 H4 0.9500 . ?
C5 H5 0.9500 . ?
C6 C11 1.395(5) . ?
C6 C7 1.404(5) . ?
C7 C8 1.380(6) . ?
C7 H7 0.9500 . ?
C8 C9 1.382(6) . ?
C8 H8 0.9500 . ?
C9 C10 1.385(6) . ?
C9 H9 0.9500 . ?
C10 C11 1.390(6) . ?
C10 H10 0.9500 . ?
C11 H11 0.9500 . ?
C12 C13 1.391(5) . ?
C12 C17 1.398(5) . ?
C13 C14 1.393(5) . ?
C13 H13 0.9500 . ?
C14 C15 1.387(6) . ?
C14 H14 0.9500 . ?
C15 C16 1.390(6) . ?
C15 H15 0.9500 . ?
C16 C17 1.388(5) . ?
C16 H16 0.9500 . ?
C17 H17 0.9500 . ?
C18 C23 1.386(6) . ?
C18 C19 1.401(6) . ?
C19 C20 1.380(5) . ?
C19 H19 0.9500 . ?
C20 C21 1.385(6) . ?
C20 H20 0.9500 . ?
C21 C22 1.385(6) . ?
C21 H21 0.9500 . ?
C22 C23 1.391(6) . ?
C22 H22 0.9500 . ?
C23 H23 0.9500 . ?
C24 C25 1.393(6) . ?
C24 C29 1.396(6) . ?
C25 C26 1.387(6) . ?
C25 H25 0.9500 . ?
C26 C27 1.390(6) . ?
C26 H26 0.9500 . ?
C27 C28 1.379(6) . ?
C27 H27 0.9500 . ?
C28 C29 1.383(6) . ?
C28 H28 0.9500 . ?
C29 H29 0.9500 . ?
F1 B1 1.398(5) . ?
F2 B1 1.375(6) . ?
F3 B1 1.367(6) . ?
F4 B1 1.377(6) . ?

loop_
_geom_hbond_atom_site_label_D
_geom_hbond_atom_site_label_H
_geom_hbond_atom_site_label_A
_geom_hbond_distance_DH
_geom_hbond_distance_HA
_geom_hbond_distance_DA
_geom_hbond_angle_DHA
_geom_hbond_site_symmetry_A
N2 H2A F1 0.88 1.93 2.805(4) 179.4 .

loop_
_geom_torsion_atom_site_label_1
_geom_torsion_atom_site_label_2
_geom_torsion_atom_site_label_3
_geom_torsion_atom_site_label_4
_geom_torsion
_geom_torsion_site_symmetry_1
_geom_torsion_site_symmetry_2
_geom_torsion_site_symmetry_3
_geom_torsion_site_symmetry_4
_geom_torsion_publ_flag
N1 P1 P2 C18 62.94(18) . . . . ?
C12 P1 P2 C18 -176.80(18) . . . . ?
C6 P1 P2 C18 -62.24(19) . . . . ?
N1 P1 P2 C24 -45.21(19) . . . . ?
C12 P1 P2 C24 75.04(19) . . . . ?
C6 P1 P2 C24 -170.39(18) . . . . ?
C12 P1 N1 C1 96.3(3) . . . . ?
C6 P1 N1 C1 -27.0(4) . . . . ?
P2 P1 N1 C1 -149.2(3) . . . . ?
P1 N1 C1 N2 160.6(3) . . . . ?
P1 N1 C1 C2 -20.3(6) . . . . ?
C5 N2 C1 N1 179.3(3) . . . . ?
C5 N2 C1 C2 0.2(5) . . . . ?
N1 C1 C2 C3 -179.8(4) . . . . ?
N2 C1 C2 C3 -0.8(5) . . . . ?
C1 C2 C3 C4 0.2(6) . . . . ?
C2 C3 C4 C5 1.0(6) . . . . ?
C1 N2 C5 C4 1.1(6) . . . . ?
C3 C4 C5 N2 -1.6(6) . . . . ?
N1 P1 C6 C11 119.5(3) . . . . ?
C12 P1 C6 C11 -6.3(4) . . . . ?
P2 P1 C6 C11 -117.8(3) . . . . ?
N1 P1 C6 C7 -53.4(4) . . . . ?
C12 P1 C6 C7 -179.3(3) . . . . ?
P2 P1 C6 C7 69.2(3) . . . . ?
C11 C6 C7 C8 -0.5(6) . . . . ?
P1 C6 C7 C8 172.6(3) . . . . ?
C6 C7 C8 C9 0.2(6) . . . . ?
C7 C8 C9 C10 0.5(7) . . . . ?
C8 C9 C10 C11 -0.7(6) . . . . ?
C9 C10 C11 C6 0.4(6) . . . . ?
C7 C6 C11 C10 0.3(6) . . . . ?
P1 C6 C11 C10 -172.7(3) . . . . ?
N1 P1 C12 C13 -8.8(4) . . . . ?
C6 P1 C12 C13 117.8(3) . . . . ?
P2 P1 C12 C13 -127.1(3) . . . . ?
N1 P1 C12 C17 167.9(3) . . . . ?
C6 P1 C12 C17 -65.5(4) . . . . ?
P2 P1 C12 C17 49.6(3) . . . . ?
C17 C12 C13 C14 0.7(6) . . . . ?
P1 C12 C13 C14 177.4(3) . . . . ?
C12 C13 C14 C15 -0.4(6) . . . . ?
C13 C14 C15 C16 -0.1(6) . . . . ?
C14 C15 C16 C17 0.3(6) . . . . ?
C15 C16 C17 C12 0.0(6) . . . . ?
C13 C12 C17 C16 -0.5(6) . . . . ?
P1 C12 C17 C16 -177.2(3) . . . . ?
C24 P2 C18 C23 -140.1(3) . . . . ?
P1 P2 C18 C23 118.0(3) . . . . ?
C24 P2 C18 C19 43.4(4) . . . . ?
P1 P2 C18 C19 -58.4(3) . . . . ?
C23 C18 C19 C20 -0.2(6) . . . . ?
P2 C18 C19 C20 176.2(3) . . . . ?
C18 C19 C20 C21 -0.2(6) . . . . ?
C19 C20 C21 C22 0.5(6) . . . . ?
C20 C21 C22 C23 -0.5(7) . . . . ?
C19 C18 C23 C22 0.2(6) . . . . ?
P2 C18 C23 C22 -176.5(3) . . . . ?
C21 C22 C23 C18 0.2(7) . . . . ?
C18 P2 C24 C25 15.5(4) . . . . ?
P1 P2 C24 C25 117.7(4) . . . . ?
C18 P2 C24 C29 -172.3(3) . . . . ?
P1 P2 C24 C29 -70.2(3) . . . . ?
C29 C24 C25 C26 0.0(6) . . . . ?
P2 C24 C25 C26 172.2(3) . . . . ?
C24 C25 C26 C27 0.2(7) . . . . ?
C25 C26 C27 C28 0.4(7) . . . . ?
C26 C27 C28 C29 -1.3(7) . . . . ?
C27 C28 C29 C24 1.6(7) . . . . ?
C25 C24 C29 C28 -0.9(6) . . . . ?
P2 C24 C29 C28 -173.3(3) . . . . ?
